data_4069438
loop_
_publ_author_name
'Zhu, Xiancui'
'Fan, Jiaxi'
'Wu, Yunjun'
'Wang, Shaowu'
'Zhang, Lijun'
'Yang, Gaosheng'
'Wei, Yun'
'Yin, Chengwei'
'Zhu, Hong'
'Wu, Shihong'
'Zhang, Hongtao'

_publ_section_title
;
 Synthesis, Characterization, Selective Catalytic Activity, and Reactivity
 of Rare Earth Metal Amides with Different Metal&#x2212;Nitrogen Bonds
;
_journal_issue 13
_journal_name_full Organometallics
_journal_page_first 3882
_journal_paper_doi 10.1021/om900191j
_journal_volume 28
_journal_year 2009
_chemical_formula_sum 'C44 H80 N6 O2 Si8 Sm2'
_chemical_formula_weight 1250.56
_chemical_name_systematic
; 
 ? 
;
_space_group_IT_number 2
_symmetry_cell_setting triclinic
_symmetry_space_group_name_Hall '-P 1'
_symmetry_space_group_name_H-M 'P -1'
_atom_sites_solution_hydrogens geom
_atom_sites_solution_primary direct
_atom_sites_solution_secondary difmap
_audit_creation_method SHELXL-97
_cell_angle_alpha 113.385(2)
_cell_angle_beta 95.885(2)
_cell_angle_gamma 104.396(2)
_cell_formula_units_Z 2
_cell_length_a 11.4255(17)
_cell_length_b 15.649(2)
_cell_length_c 19.306(4)
_cell_measurement_temperature 293(2)
_cell_volume 2989.2(9)
_computing_structure_refinement 'SHELXL-97 (Sheldrick, 1997)'
_computing_structure_solution 'SHELXS-97 (Sheldrick, 1990)'
_diffrn_ambient_temperature 293(2)
_diffrn_measured_fraction_theta_full 0.959
_diffrn_measured_fraction_theta_max 0.959
_diffrn_radiation_monochromator graphite
_diffrn_radiation_source 'fine-focus sealed tube'
_diffrn_radiation_type MoK\a
_diffrn_radiation_wavelength 0.71073
_diffrn_reflns_av_R_equivalents 0.0257
_diffrn_reflns_av_sigmaI/netI 0.0404
_diffrn_reflns_limit_h_max 11
_diffrn_reflns_limit_h_min -14
_diffrn_reflns_limit_k_max 20
_diffrn_reflns_limit_k_min -20
_diffrn_reflns_limit_l_max 25
_diffrn_reflns_limit_l_min -25
_diffrn_reflns_number 25484
_diffrn_reflns_theta_full 27.66
_diffrn_reflns_theta_max 27.66
_diffrn_reflns_theta_min 1.44
_exptl_absorpt_coefficient_mu 2.142
_exptl_crystal_density_diffrn 1.389
_exptl_crystal_density_method 'not measured'
_exptl_crystal_F_000 1276
_refine_diff_density_max 2.990
_refine_diff_density_min -1.384
_refine_diff_density_rms 0.153
_refine_ls_extinction_coef 0.00000(8)
_refine_ls_extinction_expression Fc^*^=kFc[1+0.001xFc^2^\l^3^/sin(2\q)]^-1/4^
_refine_ls_extinction_method SHELXL
_refine_ls_goodness_of_fit_ref 1.103
_refine_ls_hydrogen_treatment mixed
_refine_ls_matrix_type full
_refine_ls_number_parameters 580
_refine_ls_number_reflns 13368
_refine_ls_number_restraints 0
_refine_ls_restrained_S_all 1.103
_refine_ls_R_factor_all 0.0621
_refine_ls_R_factor_gt 0.0517
_refine_ls_shift/su_max 2.591
_refine_ls_shift/su_mean 0.004
_refine_ls_structure_factor_coef Fsqd
_refine_ls_weighting_details 'calc w=1/[\s^2^(Fo^2^)+(0.0235P)^2^+34.4198P] where P=(Fo^2^+2Fc^2^)/3'
_refine_ls_weighting_scheme calc
_refine_ls_wR_factor_gt 0.1481
_refine_ls_wR_factor_ref 0.1535
_reflns_number_gt 11037
_reflns_number_total 13368
_reflns_threshold_expression >2sigma(I)
_cod_data_source_file om900191j_si_003.cif
_cod_data_source_block 080115a_(9)
_cod_depositor_comments
;
The following automatic conversions were performed:

'_symmetry_cell_setting' value 'Triclinic' changed to 'triclinic'
according to /home/saulius/struct/CIF-dictionaries/cif_core.dic
dictionary named 'cif_core.dic' version 2.4.2 from 2011-04-26.

Automatic conversion script
Id: cif_fix_values 1715 2011-07-08 13:25:40Z adriana 
;
_cod_original_cell_volume 2989.1(9)
_cod_original_sg_symbol_H-M P-1
_cod_database_code 4069438

loop_
_symmetry_equiv_pos_as_xyz
'x, y, z'
'-x, -y, -z'

loop_
_atom_site_label
_atom_site_type_symbol
_atom_site_fract_x
_atom_site_fract_y
_atom_site_fract_z
_atom_site_U_iso_or_equiv
_atom_site_adp_type
_atom_site_occupancy
_atom_site_symmetry_multiplicity
_atom_site_calc_flag
_atom_site_refinement_flags
Sm1 Sm 0.97449(3) 0.86589(3) 0.45200(2) 0.03394(11) Uani 1 1 d .
Sm2 Sm 0.58858(4) 0.12969(3) 0.02659(2) 0.03222(10) Uani 1 1 d .
Si2 Si 0.7880(2) 0.93366(16) 0.56409(13) 0.0386(5) Uani 1 1 d .
C23 C 0.7914(8) 0.2070(6) 0.1895(4) 0.0404(17) Uani 1 1 d .
C28 C 0.8303(9) 0.1261(7) 0.1718(6) 0.055(2) Uani 1 1 d .
H28 H 0.7746 0.0651 0.1375 0.066 Uiso 1 1 calc R
C24 C 0.8801(9) 0.2970(7) 0.2410(6) 0.059(2) Uani 1 1 d .
H24 H 0.8591 0.3543 0.2543 0.071 Uiso 1 1 calc R
C26 C 1.0318(10) 0.2210(9) 0.2529(7) 0.066(3) Uani 1 1 d .
H26 H 1.1117 0.2258 0.2735 0.079 Uiso 1 1 calc R
C25 C 0.9966(10) 0.3029(8) 0.2723(6) 0.068(3) Uani 1 1 d .
H25 H 1.0523 0.3636 0.3072 0.081 Uiso 1 1 calc R
C27 C 0.9477(10) 0.1305(8) 0.2020(7) 0.070(3) Uani 1 1 d .
H27 H 0.9699 0.0737 0.1885 0.084 Uiso 1 1 calc R
C1 C 0.8027(8) 0.7736(7) 0.2751(5) 0.0465(19) Uani 1 1 d .
C2 C 0.7518(11) 0.6812(8) 0.2156(6) 0.068(3) Uani 1 1 d .
H2 H 0.7134 0.6293 0.2262 0.081 Uiso 1 1 calc R
C4 C 0.8122(13) 0.7383(11) 0.1221(7) 0.085(4) Uani 1 1 d .
H4 H 0.8158 0.7263 0.0713 0.102 Uiso 1 1 calc R
C6 C 0.8568(11) 0.8475(8) 0.2558(6) 0.067(3) Uani 1 1 d .
H6 H 0.8906 0.9112 0.2950 0.081 Uiso 1 1 calc R
C5 C 0.8629(14) 0.8308(10) 0.1803(7) 0.086(4) Uani 1 1 d .
H5 H 0.9013 0.8825 0.1696 0.103 Uiso 1 1 calc R
C3 C 0.7566(12) 0.6637(10) 0.1387(6) 0.078(3) Uani 1 1 d .
H3 H 0.7214 0.6005 0.0990 0.094 Uiso 1 1 calc R
C14 C 0.6224(10) 0.7167(7) 0.5474(7) 0.064(3) Uani 1 1 d .
H14 H 0.5710 0.7556 0.5537 0.077 Uiso 1 1 calc R
C9 C 0.7238(8) 0.7340(6) 0.5156(5) 0.0454(19) Uani 1 1 d .
C10 C 0.7959(9) 0.6747(7) 0.5071(6) 0.056(2) Uani 1 1 d .
H10 H 0.8642 0.6851 0.4856 0.068 Uiso 1 1 calc R
C13 C 0.5971(13) 0.6408(9) 0.5700(8) 0.084(4) Uani 1 1 d .
H13 H 0.5286 0.6292 0.5911 0.101 Uiso 1 1 calc R
C12 C 0.6716(13) 0.5842(9) 0.5615(8) 0.086(4) Uani 1 1 d .
H12 H 0.6552 0.5345 0.5775 0.103 Uiso 1 1 calc R
C11 C 0.7713(11) 0.6001(8) 0.5293(8) 0.081(4) Uani 1 1 d .
H11 H 0.8221 0.5606 0.5225 0.097 Uiso 1 1 calc R
Si8 Si 0.5876(2) 0.1946(2) -0.11740(15) 0.0509(6) Uani 1 1 d .
Si7 Si 0.8322(3) 0.2976(2) 0.00315(16) 0.0561(6) Uani 1 1 d .
N6 N 0.6724(6) 0.1993(5) 0.1544(4) 0.0429(15) Uani 1 1 d .
N5 N 0.6818(6) 0.2176(5) -0.0341(4) 0.0446(16) Uani 1 1 d .
C43 C 0.4355(10) 0.1061(9) -0.1261(7) 0.078(3) Uani 1 1 d .
H43A H 0.4485 0.0475 -0.1267 0.118 Uiso 1 1 calc R
H43B H 0.3792 0.0898 -0.1732 0.118 Uiso 1 1 calc R
H43C H 0.4010 0.1357 -0.0827 0.118 Uiso 1 1 calc R
Si3 Si 1.1755(2) 0.78739(19) 0.53309(15) 0.0476(5) Uani 1 1 d .
Si4 Si 1.0908(3) 0.67495(19) 0.35863(16) 0.0566(6) Uani 1 1 d .
N3 N 1.0936(6) 0.7664(5) 0.4462(4) 0.0410(14) Uani 1 1 d .
Si6 Si 0.5671(2) 0.24195(17) 0.20259(13) 0.0440(5) Uani 1 1 d .
C42 C 0.6379(12) 0.1332(10) -0.2085(6) 0.081(3) Uani 1 1 d .
H42A H 0.6910 0.1821 -0.2195 0.121 Uiso 1 1 calc R
H42B H 0.5664 0.0949 -0.2506 0.121 Uiso 1 1 calc R
H42C H 0.6824 0.0912 -0.2023 0.121 Uiso 1 1 calc R
C44 C 0.5550(14) 0.3051(10) -0.1181(9) 0.097(4) Uani 1 1 d .
H44A H 0.5276 0.3376 -0.0722 0.145 Uiso 1 1 calc R
H44B H 0.4914 0.2855 -0.1630 0.145 Uiso 1 1 calc R
H44C H 0.6292 0.3490 -0.1195 0.145 Uiso 1 1 calc R
C31 C 0.4012(8) 0.2919(6) 0.1275(5) 0.0453(19) Uani 1 1 d .
C32 C 0.3133(10) 0.3192(7) 0.1679(7) 0.065(3) Uani 1 1 d .
H32 H 0.2782 0.2842 0.1939 0.078 Uiso 1 1 calc R
C36 C 0.4523(11) 0.3471(7) 0.0896(6) 0.065(3) Uani 1 1 d .
H36 H 0.5115 0.3307 0.0617 0.077 Uiso 1 1 calc R
C33 C 0.2771(13) 0.3975(8) 0.1701(9) 0.090(4) Uani 1 1 d .
H33 H 0.2176 0.4143 0.1976 0.108 Uiso 1 1 calc R
N4 N 0.4414(6) 0.2102(4) 0.1240(4) 0.0386(14) Uani 1 1 d .
C30 C 0.6152(11) 0.3759(7) 0.2651(6) 0.073(3) Uani 1 1 d .
H30A H 0.6758 0.3922 0.3105 0.109 Uiso 1 1 calc R
H30B H 0.5442 0.3941 0.2803 0.109 Uiso 1 1 calc R
H30C H 0.6504 0.4106 0.2371 0.109 Uiso 1 1 calc R
C29 C 0.5221(11) 0.1796(10) 0.2649(6) 0.078(3) Uani 1 1 d .
H29A H 0.5011 0.1099 0.2351 0.117 Uiso 1 1 calc R
H29B H 0.4518 0.1949 0.2837 0.117 Uiso 1 1 calc R
H29C H 0.5903 0.2019 0.3079 0.117 Uiso 1 1 calc R
C15 C 0.8251(10) 0.9368(7) 0.6610(5) 0.060(2) Uani 1 1 d .
H15A H 0.8842 0.9028 0.6616 0.090 Uiso 1 1 calc R
H15B H 0.7507 0.9056 0.6721 0.090 Uiso 1 1 calc R
H15C H 0.8595 1.0038 0.6995 0.090 Uiso 1 1 calc R
C16 C 0.6687(10) 0.9957(7) 0.5654(7) 0.065(3) Uani 1 1 d .
H16A H 0.7007 1.0620 0.6051 0.098 Uiso 1 1 calc R
H16B H 0.5958 0.9612 0.5758 0.098 Uiso 1 1 calc R
H16C H 0.6480 0.9959 0.5160 0.098 Uiso 1 1 calc R
N1 N 0.8051(7) 0.7919(5) 0.3533(4) 0.0457(16) Uani 1 1 d .
Si1 Si 0.6780(2) 0.76854(18) 0.38941(14) 0.0459(5) Uani 1 1 d .
N2 N 0.7472(6) 0.8112(5) 0.4900(4) 0.0383(14) Uani 1 1 d .
C35 C 0.4140(16) 0.4266(9) 0.0941(9) 0.098(5) Uani 1 1 d .
H35 H 0.4489 0.4642 0.0698 0.117 Uiso 1 1 calc R
C34 C 0.3252(14) 0.4497(9) 0.1340(10) 0.098(5) Uani 1 1 d .
H34 H 0.2986 0.5019 0.1359 0.117 Uiso 1 1 calc R
C19 C 1.3479(9) 0.8352(10) 0.5461(7) 0.077(3) Uani 1 1 d .
H19A H 1.3747 0.7871 0.5080 0.115 Uiso 1 1 calc R
H19B H 1.3884 0.8484 0.5970 0.115 Uiso 1 1 calc R
H19C H 1.3689 0.8947 0.5398 0.115 Uiso 1 1 calc R
C18 C 1.1427(12) 0.6771(10) 0.5531(8) 0.086(4) Uani 1 1 d .
H18A H 1.0547 0.6491 0.5453 0.129 Uiso 1 1 calc R
H18B H 1.1821 0.6962 0.6057 0.129 Uiso 1 1 calc R
H18C H 1.1743 0.6294 0.5186 0.129 Uiso 1 1 calc R
C17 C 1.1305(12) 0.8845(10) 0.6085(6) 0.087(4) Uani 1 1 d .
H17A H 1.1452 0.9412 0.5985 0.130 Uiso 1 1 calc R
H17B H 1.1789 0.9022 0.6587 0.130 Uiso 1 1 calc R
H17C H 1.0440 0.8601 0.6072 0.130 Uiso 1 1 calc R
C22 C 1.0969(14) 0.7231(11) 0.2845(7) 0.095(4) Uani 1 1 d .
H22A H 1.0805 0.7846 0.3040 0.143 Uiso 1 1 calc R
H22B H 1.0357 0.6769 0.2380 0.143 Uiso 1 1 calc R
H22C H 1.1778 0.7325 0.2732 0.143 Uiso 1 1 calc R
C21 C 0.9410(15) 0.5703(8) 0.3256(8) 0.106(5) Uani 1 1 d .
H21A H 0.9405 0.5386 0.3592 0.158 Uiso 1 1 calc R
H21B H 0.9344 0.5238 0.2735 0.158 Uiso 1 1 calc R
H21C H 0.8722 0.5953 0.3272 0.158 Uiso 1 1 calc R
C39 C 0.8389(15) 0.4075(9) 0.0925(9) 0.110(5) Uani 1 1 d .
H39A H 0.7878 0.4418 0.0797 0.165 Uiso 1 1 calc R
H39B H 0.9230 0.4502 0.1138 0.165 Uiso 1 1 calc R
H39C H 0.8093 0.3868 0.1299 0.165 Uiso 1 1 calc R
C40 C 0.9371(11) 0.2356(10) 0.0297(8) 0.089(4) Uani 1 1 d .
H40A H 0.9129 0.2193 0.0702 0.134 Uiso 1 1 calc R
H40B H 1.0210 0.2789 0.0473 0.134 Uiso 1 1 calc R
H40C H 0.9312 0.1767 -0.0149 0.134 Uiso 1 1 calc R
C41 C 0.8975(13) 0.3436(11) -0.0649(8) 0.105(5) Uani 1 1 d .
H41A H 0.8933 0.2889 -0.1123 0.157 Uiso 1 1 calc R
H41B H 0.9823 0.3839 -0.0417 0.157 Uiso 1 1 calc R
H41C H 0.8503 0.3816 -0.0756 0.157 Uiso 1 1 calc R
C20 C 1.2209(15) 0.6233(12) 0.3603(10) 0.129(7) Uani 1 1 d .
H20A H 1.2963 0.6698 0.3630 0.194 Uiso 1 1 calc R
H20B H 1.2033 0.5635 0.3139 0.194 Uiso 1 1 calc R
H20C H 1.2302 0.6101 0.4046 0.194 Uiso 1 1 calc R
Si5 Si 0.3207(2) 0.09492(15) 0.07461(13) 0.0379(4) Uani 1 1 d .
C37 C 0.2441(10) 0.0466(7) 0.1381(6) 0.065(3) Uani 1 1 d .
H37A H 0.1696 -0.0067 0.1076 0.097 Uiso 1 1 calc R
H37B H 0.2238 0.0979 0.1776 0.097 Uiso 1 1 calc R
H37C H 0.2993 0.0237 0.1619 0.097 Uiso 1 1 calc R
C38 C 0.1982(9) 0.1046(7) 0.0110(6) 0.060(2) Uani 1 1 d .
H38A H 0.2344 0.1298 -0.0226 0.091 Uiso 1 1 calc R
H38B H 0.1581 0.1483 0.0420 0.091 Uiso 1 1 calc R
H38C H 0.1384 0.0409 -0.0197 0.091 Uiso 1 1 calc R
C7 C 0.5813(10) 0.6379(8) 0.3504(7) 0.072(3) Uani 1 1 d .
H7A H 0.5392 0.6153 0.2977 0.108 Uiso 1 1 calc R
H7B H 0.5214 0.6320 0.3810 0.108 Uiso 1 1 calc R
H7C H 0.6334 0.5989 0.3524 0.108 Uiso 1 1 calc R
C8 C 0.5734(12) 0.8359(10) 0.3734(7) 0.081(4) Uani 1 1 d .
H8A H 0.6203 0.9038 0.3912 0.121 Uiso 1 1 calc R
H8B H 0.5095 0.8309 0.4015 0.121 Uiso 1 1 calc R
H8C H 0.5364 0.8080 0.3191 0.121 Uiso 1 1 calc R
O2 O 0.3948(5) 0.0236(4) 0.0237(3) 0.0353(11) Uani 1 1 d .
O1 O 0.9125(5) 0.9901(4) 0.5446(3) 0.0361(11) Uani 1 1 d .

loop_
_atom_site_aniso_label
_atom_site_aniso_U_11
_atom_site_aniso_U_22
_atom_site_aniso_U_33
_atom_site_aniso_U_23
_atom_site_aniso_U_13
_atom_site_aniso_U_12
Sm1 0.0338(2) 0.02911(19) 0.0384(2) 0.01321(16) 0.00969(15) 0.01114(15)
Sm2 0.0375(2) 0.02671(18) 0.03409(19) 0.01421(15) 0.01080(15) 0.01033(14)
Si2 0.0382(11) 0.0375(11) 0.0434(11) 0.0188(9) 0.0159(9) 0.0129(9)
C23 0.044(4) 0.040(4) 0.035(4) 0.016(3) 0.007(3) 0.011(3)
C28 0.046(5) 0.047(5) 0.064(6) 0.021(4) 0.006(4) 0.012(4)
C24 0.057(6) 0.042(5) 0.062(6) 0.014(4) -0.005(5) 0.009(4)
C26 0.046(5) 0.081(7) 0.079(7) 0.046(6) 0.013(5) 0.020(5)
C25 0.053(6) 0.066(7) 0.065(6) 0.021(5) -0.005(5) 0.006(5)
C27 0.057(6) 0.066(7) 0.097(9) 0.041(6) 0.016(6) 0.027(5)
C1 0.041(4) 0.057(5) 0.042(4) 0.021(4) 0.005(4) 0.018(4)
C2 0.082(8) 0.060(6) 0.050(5) 0.011(5) 0.015(5) 0.026(6)
C4 0.104(10) 0.115(11) 0.049(6) 0.035(7) 0.023(6) 0.052(9)
C6 0.086(8) 0.062(6) 0.052(6) 0.022(5) 0.016(5) 0.024(6)
C5 0.123(11) 0.085(9) 0.069(8) 0.045(7) 0.036(8) 0.038(8)
C3 0.092(9) 0.084(8) 0.041(5) 0.005(5) 0.009(5) 0.039(7)
C14 0.060(6) 0.052(5) 0.092(8) 0.036(5) 0.040(6) 0.021(5)
C9 0.050(5) 0.040(4) 0.043(4) 0.021(4) 0.011(4) 0.004(4)
C10 0.049(5) 0.048(5) 0.074(6) 0.028(5) 0.018(5) 0.015(4)
C13 0.091(9) 0.068(7) 0.105(10) 0.052(7) 0.045(8) 0.012(7)
C12 0.099(10) 0.063(7) 0.106(10) 0.060(7) 0.013(8) 0.008(7)
C11 0.071(7) 0.059(7) 0.125(11) 0.055(7) 0.013(7) 0.024(6)
Si8 0.0525(14) 0.0604(15) 0.0555(14) 0.0396(13) 0.0158(12) 0.0188(12)
Si7 0.0546(15) 0.0513(14) 0.0595(15) 0.0287(13) 0.0158(12) 0.0036(12)
N6 0.045(4) 0.042(4) 0.038(3) 0.014(3) 0.004(3) 0.014(3)
N5 0.046(4) 0.043(4) 0.051(4) 0.028(3) 0.014(3) 0.010(3)
C43 0.060(6) 0.099(9) 0.075(7) 0.054(7) 0.005(6) 0.001(6)
Si3 0.0420(12) 0.0581(14) 0.0532(14) 0.0305(12) 0.0129(11) 0.0221(11)
Si4 0.0633(16) 0.0451(14) 0.0559(15) 0.0115(12) 0.0198(13) 0.0231(12)
N3 0.040(4) 0.037(3) 0.047(4) 0.017(3) 0.009(3) 0.017(3)
Si6 0.0494(13) 0.0423(12) 0.0357(11) 0.0128(10) 0.0095(10) 0.0140(10)
C42 0.095(9) 0.103(9) 0.056(6) 0.046(7) 0.020(6) 0.030(8)
C44 0.109(11) 0.106(10) 0.135(12) 0.090(10) 0.046(9) 0.062(9)
C31 0.059(5) 0.034(4) 0.045(4) 0.015(4) 0.012(4) 0.020(4)
C32 0.065(6) 0.040(5) 0.094(8) 0.023(5) 0.036(6) 0.027(5)
C36 0.076(7) 0.057(6) 0.078(7) 0.040(6) 0.030(6) 0.027(5)
C33 0.091(9) 0.052(6) 0.130(12) 0.025(7) 0.043(8) 0.047(6)
N4 0.045(4) 0.028(3) 0.043(3) 0.014(3) 0.012(3) 0.013(3)
C30 0.074(7) 0.052(6) 0.066(7) 0.000(5) 0.021(6) 0.018(5)
C29 0.078(8) 0.114(10) 0.055(6) 0.051(7) 0.018(6) 0.028(7)
C15 0.074(7) 0.061(6) 0.049(5) 0.026(5) 0.029(5) 0.019(5)
C16 0.059(6) 0.054(6) 0.085(7) 0.024(5) 0.028(6) 0.029(5)
N1 0.049(4) 0.049(4) 0.034(3) 0.014(3) 0.008(3) 0.014(3)
Si1 0.0371(11) 0.0474(13) 0.0459(12) 0.0162(11) 0.0032(10) 0.0113(10)
N2 0.040(3) 0.034(3) 0.042(3) 0.017(3) 0.013(3) 0.012(3)
C35 0.142(14) 0.053(7) 0.110(11) 0.047(7) 0.023(10) 0.034(8)
C34 0.097(10) 0.052(7) 0.153(14) 0.047(8) 0.022(10) 0.040(7)
C19 0.043(5) 0.114(10) 0.093(8) 0.065(8) 0.012(5) 0.025(6)
C18 0.092(9) 0.097(9) 0.104(10) 0.077(8) 0.022(8) 0.032(7)
C17 0.093(9) 0.117(11) 0.048(6) 0.022(7) 0.016(6) 0.055(8)
C22 0.108(11) 0.108(11) 0.062(7) 0.031(7) 0.037(7) 0.026(9)
C21 0.158(15) 0.038(6) 0.084(9) 0.000(6) 0.033(9) 0.015(7)
C39 0.115(12) 0.056(7) 0.109(11) 0.009(7) 0.023(9) -0.007(7)
C40 0.054(7) 0.103(10) 0.100(10) 0.046(8) 0.000(6) 0.011(6)
C41 0.085(9) 0.125(12) 0.095(10) 0.068(9) 0.021(8) -0.015(8)
C20 0.121(13) 0.127(13) 0.128(13) 0.009(11) 0.035(11) 0.095(12)
Si5 0.0379(11) 0.0340(10) 0.0445(11) 0.0165(9) 0.0146(9) 0.0151(9)
C37 0.070(7) 0.057(6) 0.068(6) 0.028(5) 0.035(5) 0.013(5)
C38 0.053(5) 0.059(6) 0.062(6) 0.013(5) 0.007(5) 0.032(5)
C7 0.059(6) 0.056(6) 0.069(7) 0.013(5) 0.003(5) -0.007(5)
C8 0.083(8) 0.104(9) 0.066(7) 0.032(7) 0.007(6) 0.059(8)
O2 0.035(3) 0.032(3) 0.038(3) 0.012(2) 0.011(2) 0.014(2)
O1 0.039(3) 0.031(3) 0.039(3) 0.013(2) 0.014(2) 0.013(2)

loop_
_atom_type_symbol
_atom_type_description
_atom_type_scat_dispersion_real
_atom_type_scat_dispersion_imag
_atom_type_scat_source
C C 0.0033 0.0016 'International Tables Vol C Tables 4.2.6.8 and 6.1.1.4'
H H 0.0000 0.0000 'International Tables Vol C Tables 4.2.6.8 and 6.1.1.4'
N N 0.0061 0.0033 'International Tables Vol C Tables 4.2.6.8 and 6.1.1.4'
Si Si 0.0817 0.0704 'International Tables Vol C Tables 4.2.6.8 and 6.1.1.4'
Sm Sm -0.1638 3.4418 'International Tables Vol C Tables 4.2.6.8 and 6.1.1.4'
O O 0.0106 0.0060 'International Tables Vol C Tables 4.2.6.8 and 6.1.1.4'

loop_
_geom_angle_atom_site_label_1
_geom_angle_atom_site_label_2
_geom_angle_atom_site_label_3
_geom_angle
_geom_angle_site_symmetry_1
_geom_angle_site_symmetry_3
N1 Sm1 O1 110.2(2) . 2_776
N1 Sm1 N3 112.3(2) . .
O1 Sm1 N3 111.1(2) 2_776 .
N1 Sm1 O1 101.3(2) . .
O1 Sm1 O1 74.21(19) 2_776 .
N3 Sm1 O1 140.3(2) . .
N1 Sm1 N2 63.8(2) . .
O1 Sm1 N2 131.63(18) 2_776 .
N3 Sm1 N2 115.2(2) . .
O1 Sm1 N2 61.57(18) . .
N1 Sm1 Sm1 109.70(18) . 2_776
O1 Sm1 Sm1 38.09(12) 2_776 2_776
N3 Sm1 Sm1 135.55(17) . 2_776
O1 Sm1 Sm1 36.12(12) . 2_776
N2 Sm1 Sm1 95.84(13) . 2_776
N6 Sm2 O2 107.0(2) . 2_655
N6 Sm2 N5 112.7(3) . .
O2 Sm2 N5 110.9(2) 2_655 .
N6 Sm2 O2 99.1(2) . .
O2 Sm2 O2 74.40(19) 2_655 .
N5 Sm2 O2 143.3(2) . .
N6 Sm2 N4 64.0(2) . .
O2 Sm2 N4 131.10(17) 2_655 .
N5 Sm2 N4 116.8(2) . .
O2 Sm2 N4 61.26(17) . .
N6 Sm2 Sm2 106.32(17) . 2_655
O2 Sm2 Sm2 38.37(12) 2_655 2_655
N5 Sm2 Sm2 137.28(18) . 2_655
O2 Sm2 Sm2 36.03(11) . 2_655
N4 Sm2 Sm2 95.26(12) . 2_655
O1 Si2 N2 102.5(3) . .
O1 Si2 C15 110.6(4) . .
N2 Si2 C15 110.5(4) . .
O1 Si2 C16 110.3(4) . .
N2 Si2 C16 115.5(4) . .
C15 Si2 C16 107.4(5) . .
C28 C23 C24 115.4(8) . .
C28 C23 N6 121.4(8) . .
C24 C23 N6 123.1(8) . .
C23 C28 C27 123.5(9) . .
C25 C24 C23 122.0(9) . .
C25 C26 C27 119.4(10) . .
C26 C25 C24 120.8(10) . .
C28 C27 C26 118.9(10) . .
C2 C1 C6 116.9(9) . .
C2 C1 N1 121.8(9) . .
C6 C1 N1 121.2(8) . .
C1 C2 C3 120.8(11) . .
C3 C4 C5 119.5(11) . .
C1 C6 C5 122.6(11) . .
C4 C5 C6 119.5(12) . .
C4 C3 C2 120.6(11) . .
C9 C14 C13 120.1(10) . .
C10 C9 C14 117.8(8) . .
C10 C9 N2 122.5(8) . .
C14 C9 N2 119.7(8) . .
C9 C10 C11 122.3(10) . .
C12 C13 C14 120.4(11) . .
C13 C12 C11 119.9(10) . .
C12 C11 C10 119.6(11) . .
N5 Si8 C44 113.7(6) . .
N5 Si8 C42 116.0(5) . .
C44 Si8 C42 107.6(6) . .
N5 Si8 C43 106.5(4) . .
C44 Si8 C43 107.1(6) . .
C42 Si8 C43 105.3(6) . .
N5 Si7 C41 114.2(5) . .
N5 Si7 C40 109.8(5) . .
C41 Si7 C40 107.4(7) . .
N5 Si7 C39 110.0(6) . .
C41 Si7 C39 107.1(7) . .
C40 Si7 C39 108.2(7) . .
C23 N6 Si6 125.3(5) . .
C23 N6 Sm2 126.5(5) . .
Si6 N6 Sm2 108.2(3) . .
Si8 N5 Si7 125.5(4) . .
Si8 N5 Sm2 112.2(3) . .
Si7 N5 Sm2 122.3(4) . .
N3 Si3 C17 106.4(4) . .
N3 Si3 C18 113.9(5) . .
C17 Si3 C18 108.4(6) . .
N3 Si3 C19 113.7(4) . .
C17 Si3 C19 107.0(6) . .
C18 Si3 C19 107.1(6) . .
N3 Si4 C20 114.2(6) . .
N3 Si4 C22 109.5(5) . .
C20 Si4 C22 107.8(8) . .
N3 Si4 C21 109.7(5) . .
C20 Si4 C21 107.5(8) . .
C22 Si4 C21 107.8(7) . .
Si3 N3 Si4 124.6(4) . .
Si3 N3 Sm1 115.2(3) . .
Si4 N3 Sm1 120.1(4) . .
N6 Si6 N4 101.5(3) . .
N6 Si6 C30 116.3(4) . .
N4 Si6 C30 109.0(5) . .
N6 Si6 C29 110.7(5) . .
N4 Si6 C29 112.4(4) . .
C30 Si6 C29 107.0(6) . .
C32 C31 C36 117.7(8) . .
C32 C31 N4 122.4(8) . .
C36 C31 N4 119.9(8) . .
C33 C32 C31 120.9(11) . .
C35 C36 C31 119.6(11) . .
C34 C33 C32 121.5(12) . .
C31 N4 Si5 113.1(5) . .
C31 N4 Si6 113.8(5) . .
Si5 N4 Si6 125.9(4) . .
C31 N4 Sm2 125.0(5) . .
Si5 N4 Sm2 88.3(2) . .
Si6 N4 Sm2 86.3(3) . .
C1 N1 Si1 125.0(6) . .
C1 N1 Sm1 126.5(6) . .
Si1 N1 Sm1 108.4(3) . .
N1 Si1 N2 101.4(3) . .
N1 Si1 C8 110.6(5) . .
N2 Si1 C8 113.3(4) . .
N1 Si1 C7 116.6(5) . .
N2 Si1 C7 108.5(4) . .
C8 Si1 C7 106.6(6) . .
C9 N2 Si2 116.1(5) . .
C9 N2 Si1 113.3(5) . .
Si2 N2 Si1 126.5(4) . .
C9 N2 Sm1 118.3(5) . .
Si2 N2 Sm1 87.8(2) . .
Si1 N2 Sm1 86.3(2) . .
C34 C35 C36 120.3(12) . .
C33 C34 C35 120.0(11) . .
O2 Si5 N4 101.7(3) . .
O2 Si5 C38 111.0(4) . .
N4 Si5 C38 109.8(4) . .
O2 Si5 C37 111.7(4) . .
N4 Si5 C37 115.5(4) . .
C38 Si5 C37 107.0(5) . .
Si5 O2 Sm2 145.9(3) . 2_655
Si5 O2 Sm2 106.6(2) . .
Sm2 O2 Sm2 105.60(19) 2_655 .
Si2 O1 Sm1 145.5(3) . 2_776
Si2 O1 Sm1 106.7(2) . .
Sm1 O1 Sm1 105.79(19) 2_776 .

loop_
_geom_bond_atom_site_label_1
_geom_bond_atom_site_label_2
_geom_bond_distance
_geom_bond_site_symmetry_2
Sm1 N1 2.257(7) .
Sm1 O1 2.274(5) 2_776
Sm1 N3 2.288(6) .
Sm1 O1 2.379(5) .
Sm1 N2 2.792(6) .
Sm1 Sm1 3.7119(9) 2_776
Sm2 N6 2.249(7) .
Sm2 O2 2.270(5) 2_655
Sm2 N5 2.282(6) .
Sm2 O2 2.395(5) .
Sm2 N4 2.788(6) .
Sm2 Sm2 3.7159(9) 2_655
Si2 O1 1.641(5) .
Si2 N2 1.783(7) .
Si2 C15 1.854(9) .
Si2 C16 1.856(10) .
C23 C28 1.373(12) .
C23 C24 1.404(12) .
C23 N6 1.409(10) .
C28 C27 1.381(13) .
C24 C25 1.369(14) .
C26 C25 1.359(15) .
C26 C27 1.386(15) .
C1 C2 1.368(13) .
C1 C6 1.374(13) .
C1 N1 1.417(10) .
C2 C3 1.410(14) .
C4 C3 1.356(18) .
C4 C5 1.361(18) .
C6 C5 1.388(15) .
C14 C9 1.383(12) .
C14 C13 1.397(14) .
C9 C10 1.361(13) .
C9 N2 1.455(10) .
C10 C11 1.372(13) .
C13 C12 1.350(18) .
C12 C11 1.369(18) .
Si8 N5 1.694(7) .
Si8 C44 1.861(11) .
Si8 C42 1.868(12) .
Si8 C43 1.877(11) .
Si7 N5 1.731(7) .
Si7 C41 1.866(11) .
Si7 C40 1.868(13) .
Si7 C39 1.868(14) .
N6 Si6 1.701(7) .
Si3 N3 1.699(7) .
Si3 C17 1.866(11) .
Si3 C18 1.873(11) .
Si3 C19 1.877(10) .
Si4 N3 1.718(7) .
Si4 C20 1.863(13) .
Si4 C22 1.863(13) .
Si4 C21 1.890(14) .
Si6 N4 1.793(7) .
Si6 C30 1.853(10) .
Si6 C29 1.863(10) .
C31 C32 1.381(12) .
C31 C36 1.400(12) .
C31 N4 1.441(10) .
C32 C33 1.373(14) .
C36 C35 1.394(15) .
C33 C34 1.327(19) .
N4 Si5 1.787(7) .
N1 Si1 1.696(7) .
Si1 N2 1.799(7) .
Si1 C8 1.857(10) .
Si1 C7 1.858(10) .
C35 C34 1.37(2) .
Si5 O2 1.642(5) .
Si5 C38 1.842(9) .
Si5 C37 1.863(9) .
O2 Sm2 2.270(5) 2_655
O1 Sm1 2.274(5) 2_776
